data_2005716
loop_
_publ_author_name
'Brunzelle, J.'
'Fitch, A.'
'Wang, Y.'
'Pavkovic, S. F.'

_publ_contact_author
;       Stephen F. Pavkovic
        Department of Chemistry
        Loyola University Chicago
        6525 N. Sheridan Road
        Chicago, IL 60626, USA
;
_publ_section_title
;
 <i>cis</i>-Diaquabis(2,2'-bipyrimidine-<i>N</i>,<i>N</i>')cobalt(II)
 Diperchlorate Dihydrate, [Co(C~8~H~6~N~4~)~2~(H~2~
 O)~2~](ClO~4~)~2~.2H~2~O
;
_journal_issue 12
_journal_name_full 'Acta Crystallographica Section C'
_journal_page_first 2984
_journal_page_last 2987
_journal_paper_doi 10.1107/S0108270196010426
_journal_volume 52
_journal_year 1996
_chemical_formula_iupac '[Co (C8 H6 N4)2 (H2 O)2] (Cl O4)2 , 2H2 O'
_chemical_formula_structural '[Co (C8 H6 N4)2 (H2 O)2] [Cl O4]2 , 2H2 O'
_chemical_formula_sum 'C16 H20 Cl2 Co N8 O12'
_chemical_formula_weight 646.24
_chemical_name_systematic
;
  cis-Diaqua-bis(2,2'-bipyrimidine-N,N')cobalt(II)
  Diperchlorate Dihydrate
;
_space_group_IT_number 15
_symmetry_cell_setting monoclinic
_symmetry_space_group_name_Hall '-C 2yc'
_symmetry_space_group_name_H-M 'C 1 2/c 1'
_audit_creation_method SHELXL
_cell_angle_alpha 90.00
_cell_angle_beta 93.687(7)
_cell_angle_gamma 90.00
_cell_formula_units_Z 4
_cell_length_a 18.104(3)
_cell_length_b 7.6912(11)
_cell_length_c 17.600(3)
_cell_measurement_reflns_used 18
_cell_measurement_temperature 295(2)
_cell_measurement_theta_max 13.6
_cell_measurement_theta_min 10.1
_cell_volume 2445.6(7)
_computing_molecular_graphics 'ORTEPII (Johnson, 1976)'
_computing_publication_material 'SHELXL93 (Sheldrick, 1993)'
_computing_structure_refinement SHELXL93
_computing_structure_solution 'SHELXS86 (Sheldrick, 1990)'
_diffrn_ambient_temperature 295(2)
_diffrn_measurement_device 'Picker FACS-I'
_diffrn_measurement_method \q/2\q
_diffrn_radiation_monochromator none
_diffrn_radiation_source 'fine-focus sealed tube'
_diffrn_radiation_type MoK\a
_diffrn_radiation_wavelength 0.71070
_diffrn_reflns_av_R_equivalents 0.022
_diffrn_reflns_av_sigmaI/netI 0.0480
_diffrn_reflns_limit_h_max 21
_diffrn_reflns_limit_h_min -22
_diffrn_reflns_limit_k_max 9
_diffrn_reflns_limit_k_min -3
_diffrn_reflns_limit_l_max 21
_diffrn_reflns_limit_l_min -22
_diffrn_reflns_number 6282
_diffrn_reflns_theta_max 26.50
_diffrn_reflns_theta_min 2.25
_diffrn_standards_decay_% 4
_diffrn_standards_interval_count 150
_diffrn_standards_number 3
_exptl_absorpt_coefficient_mu 0.999
_exptl_absorpt_correction_T_max 0.61
_exptl_absorpt_correction_T_min 0.57
_exptl_absorpt_correction_type '\y scan'
_exptl_crystal_colour yellow
_exptl_crystal_density_diffrn 1.755
_exptl_crystal_density_meas 1.75(1)
_exptl_crystal_density_method
;
        flotation in an aqueous ZnCl~2~ solution
;
_exptl_crystal_description 'irregular cut block'
_exptl_crystal_F_000 1316
_exptl_crystal_size_max 0.56
_exptl_crystal_size_mid 0.53
_exptl_crystal_size_min 0.50
_refine_diff_density_max 0.32
_refine_diff_density_min -0.41
_refine_ls_extinction_coef 0.0002(3)
_refine_ls_extinction_method SHELXL
_refine_ls_goodness_of_fit_all 1.060
_refine_ls_goodness_of_fit_obs 1.115
_refine_ls_matrix_type full
_refine_ls_number_parameters 221
_refine_ls_number_reflns 2543
_refine_ls_number_restraints 23
_refine_ls_restrained_S_all 1.06
_refine_ls_restrained_S_obs 1.114
_refine_ls_R_factor_all 0.0392
_refine_ls_R_factor_obs 0.034
_refine_ls_shift/esd_max 0.000
_refine_ls_shift/esd_mean 0.000
_refine_ls_structure_factor_coef Fsqd
_refine_ls_weighting_details 'w = 1/[\s^2^(Fo^2^)+(0.0535P)^2^+1.2810P] where P=(Fo^2^+2Fc^2^)/3'
_refine_ls_weighting_scheme calc
_refine_ls_wR_factor_all 0.102
_refine_ls_wR_factor_obs 0.0988
_reflns_number_observed 2206
_reflns_number_total 2543
_reflns_observed_criterion >2sigma(I)
_cod_data_source_file bk1247.cif
_cod_data_source_block bpm
_cod_depositor_comments
;
The following automatic conversions were performed:

'_refine_ls_weighting_scheme' value 'calc w =
1/[\s^2^(Fo^2^)+(0.0535P)^2^+1.2810P] where P=(Fo^2^+2Fc^2^)/3' was
changed to 'calc'. New tag '_refine_ls_weighting_details' was
created. The value of the new tag was set to 'w =
1/[\s^2^(Fo^2^)+(0.0535P)^2^+1.2810P] where P=(Fo^2^+2Fc^2^)/3'.

Automatic conversion script
Id: cif_fix_values 3143 2015-03-26 13:38:13Z robertas 
;
_cod_original_cell_volume 2445.6(6)
_cod_original_sg_symbol_H-M 'C 2/c'
_cod_database_code 2005716

loop_
_symmetry_equiv_pos_as_xyz
'x, y, z'
'x, -y, z+1/2'
'x+1/2, y+1/2, z'
'x+1/2, -y+1/2, z+1/2'
'-x, -y, -z'
'-x, y, -z-1/2'
'-x+1/2, -y+1/2, -z'
'-x+1/2, y+1/2, -z-1/2'

loop_
_atom_site_aniso_label
_atom_site_aniso_U_11
_atom_site_aniso_U_22
_atom_site_aniso_U_33
_atom_site_aniso_U_12
_atom_site_aniso_U_13
_atom_site_aniso_U_23
Co 0.0319(2) 0.0351(2) 0.0258(2) 0.000 0.00603(15) 0.000
Cl 0.0342(3) 0.0466(3) 0.0404(3) 0.0014(2) 0.0054(2) -0.0055(2)
O1 0.0831(15) 0.0615(13) 0.0601(12) 0.0071(11) 0.0278(11) -0.0103(10)
O2A 0.049(2) 0.065(3) 0.151(5) -0.014(2) -0.001(2) -0.038(3)
O3A 0.0353(15) 0.073(3) 0.070(2) 0.0081(14) 0.0000(13) -0.014(2)
O4A 0.125(5) 0.116(4) 0.056(2) 0.043(4) 0.033(3) 0.033(2)
O2B 0.071(6) 0.163(15) 0.082(7) -0.049(7) -0.035(5) 0.000(8)
O3B 0.35(3) 0.073(9) 0.169(15) 0.122(14) -0.154(18) -0.052(9)
O4B 0.091(8) 0.111(9) 0.091(8) -0.045(7) 0.047(7) -0.034(7)
O5 0.0370(9) 0.0523(11) 0.0584(11) -0.0022(8) 0.0015(8) -0.0183(9)
O6 0.0500(9) 0.0589(12) 0.0407(9) 0.0016(9) 0.0056(8) -0.0079(9)
N1 0.0347(8) 0.0363(9) 0.0295(8) 0.0032(7) 0.0068(7) -0.0004(7)
N2 0.0412(9) 0.0402(10) 0.0311(9) -0.0018(8) -0.0004(7) 0.0019(8)
N3 0.0328(8) 0.0357(9) 0.0283(8) -0.0008(7) 0.0073(7) -0.0020(7)
N4 0.0427(10) 0.0523(12) 0.0282(9) 0.0000(9) 0.0104(7) -0.0014(8)
C1 0.0396(11) 0.0439(12) 0.0373(11) 0.0055(10) 0.0086(9) -0.0036(10)
C2 0.0349(11) 0.0420(13) 0.0530(14) 0.0058(10) 0.0018(10) -0.0018(11)
C3 0.0399(12) 0.0425(13) 0.0473(13) 0.0012(10) -0.0074(10) 0.0052(11)
C4 0.0333(9) 0.0301(10) 0.0288(9) -0.0046(8) 0.0039(7) -0.0023(8)
C5 0.0323(9) 0.0326(10) 0.0271(9) -0.0053(8) 0.0052(7) -0.0021(8)
C6 0.0343(11) 0.0446(13) 0.0392(12) 0.0028(9) 0.0072(9) 0.0001(10)
C7 0.0358(11) 0.0496(14) 0.0463(13) 0.0039(10) 0.0145(10) -0.0062(10)
C8 0.0456(12) 0.061(2) 0.0339(11) -0.0015(11) 0.0158(10) -0.0064(11)

loop_
_atom_site_label
_atom_site_occupancy
_atom_site_fract_x
_atom_site_fract_y
_atom_site_fract_z
_atom_site_U_iso_or_equiv
_atom_site_thermal_displace_type
_atom_site_calc_flag
_atom_site_refinement_flags
_atom_site_type_symbol
Co 1 0.0000 0.08286(5) 0.2500 0.0308(2) Uani d S Co
Cl 1 0.26408(3) 0.01254(8) 0.35975(3) 0.0403(2) Uani d D Cl
O1 1 0.24095(13) 0.1155(3) 0.42067(12) 0.0672(6) Uani d D O
O2A 0.702(10) 0.2159(2) -0.1326(6) 0.3475(4) 0.089(2) Uani d PD O
O3A 0.702(10) 0.3375(2) -0.0468(6) 0.3743(2) 0.0599(13) Uani d PD O
O4A 0.702(10) 0.2610(4) 0.1153(7) 0.2926(2) 0.098(2) Uani d PD O
O2B 0.298(10) 0.2078(6) -0.031(3) 0.3092(6) 0.107(5) Uani d PD O
O3B 0.298(10) 0.2993(15) -0.1330(18) 0.3902(9) 0.204(13) Uani d PD O
O4B 0.298(10) 0.3167(7) 0.1121(16) 0.3223(7) 0.096(5) Uani d PD O
O5 1 -0.06147(10) -0.1231(3) 0.19878(11) 0.0493(4) Uani d D O
O6 1 0.02316(11) 0.6620(3) 0.11984(10) 0.0498(4) Uani d D O
N1 1 -0.05753(9) 0.2678(2) 0.17916(9) 0.0333(4) Uani d . N
N2 1 -0.07176(10) 0.3580(3) 0.05057(10) 0.0376(4) Uani d . N
N3 1 0.06332(9) 0.0894(2) 0.15212(10) 0.0320(4) Uani d . N
N4 1 0.05268(10) 0.1729(3) 0.02222(10) 0.0407(4) Uani d . N
C1 1 -0.11452(13) 0.3677(3) 0.19585(13) 0.0400(5) Uani d . C
H1 1 -0.12977 0.3685 0.24531 0.048 Uiso calc R H
C2 1 -0.15115(12) 0.4695(3) 0.14136(15) 0.0433(5) Uani d . C
H2 1 -0.18931 0.5436 0.15332 0.052 Uiso calc R H
C3 1 -0.12877(13) 0.4568(3) 0.06840(14) 0.0437(5) Uani d . C
H3 1 -0.15434 0.5196 0.02994 0.052 Uiso calc R H
C4 1 -0.03740(11) 0.2722(3) 0.10718(11) 0.0307(4) Uani d . C
C5 1 0.03031(11) 0.1722(3) 0.09239(11) 0.0305(4) Uani d . C
C6 1 0.12472(12) -0.0008(3) 0.14010(14) 0.0392(5) Uani d . C
H6 1 0.14940 -0.0589 0.18055 0.047 Uiso calc R H
C7 1 0.15204(13) -0.0092(3) 0.06890(14) 0.0434(6) Uani d . C
H7 1 0.19435 -0.0727 0.06008 0.052 Uiso calc R H
C8 1 0.11387(14) 0.0804(4) 0.01179(14) 0.0464(6) Uani d . C
H8 1 0.13132 0.0768 -0.03674 0.056 Uiso calc R H
H5A 1 -0.0369 -0.191(4) 0.1778 0.071(5) Uiso d D H
H5B 1 -0.0994 -0.128(5) 0.1769 0.071(5) Uiso d D H
H6A 1 0.0643 0.619(5) 0.130(2) 0.071(5) Uiso d D H
H6B 1 0.021(2) 0.689(5) 0.0810 0.071(5) Uiso d D H

loop_
_atom_type_symbol
_atom_type_description
_atom_type_scat_dispersion_real
_atom_type_scat_dispersion_imag
_atom_type_scat_source
C C 0.0033 0.0016 'International Tables Vol C Tables 4.2.6.8 and 6.1.1.4'
H H 0.0000 0.0000 'International Tables Vol C Tables 4.2.6.8 and 6.1.1.4'
N N 0.0061 0.0033 'International Tables Vol C Tables 4.2.6.8 and 6.1.1.4'
O O 0.0106 0.0060 'International Tables Vol C Tables 4.2.6.8 and 6.1.1.4'
Cl Cl 0.1484 0.1585 'International Tables Vol C Tables 4.2.6.8 and 6.1.1.4'
Co Co 0.3494 0.9721 'International Tables Vol C Tables 4.2.6.8 and 6.1.1.4'

loop_
_geom_angle_atom_site_label_1
_geom_angle_atom_site_label_2
_geom_angle_atom_site_label_3
_geom_angle_site_symmetry_1
_geom_angle_site_symmetry_3
_geom_angle
_geom_angle_publ_flag
O5 Co O5 . 6_556 82.38(11) yes
O5 Co N1 . 6_556 169.36(7) yes
O5 Co N1 6_556 6_556 91.53(8) yes
O5 Co N1 . . 91.53(8) no
O5 Co N1 6_556 . 169.36(7) no
N1 Co N1 6_556 . 95.75(10) yes
O5 Co N3 . 6_556 93.84(7) yes
O5 Co N3 6_556 6_556 88.20(7) yes
N1 Co N3 6_556 6_556 77.18(7) yes
N1 Co N3 . 6_556 100.96(6) yes
O5 Co N3 . . 88.20(7) no
O5 Co N3 6_556 . 93.84(7) no
N1 Co N3 6_556 . 100.96(6) no
N1 Co N3 . . 77.18(7) no
N3 Co N3 6_556 . 177.29(10) yes
O2B Cl O3B . . 111.5(8) ?
O2B Cl O3A . . 134.5(7) ?
O3B Cl O3A . . 42.4(12) ?
O2B Cl O4B . . 109.2(7) ?
O3B Cl O4B . . 108.1(11) ?
O3A Cl O4B . . 66.8(7) ?
O2B Cl O1 . . 112.9(6) ?
O3B Cl O1 . . 108.2(7) ?
O3A Cl O1 . . 111.3(2) ?
O4B Cl O1 . . 106.8(4) ?
O2B Cl O4A . . 66.5(6) ?
O3B Cl O4A . . 140.1(10) ?
O3A Cl O4A . . 108.5(3) ?
O4B Cl O4A . . 45.9(5) ?
O1 Cl O4A . . 108.7(2) ?
O2B Cl O2A . . 43.8(6) ?
O3B Cl O2A . . 71.7(10) ?
O3A Cl O2A . . 109.5(2) ?
O4B Cl O2A . . 140.9(4) ?
O1 Cl O2A . . 110.2(2) ?
O4A Cl O2A . . 108.6(3) ?
O2B O2A Cl . . 64.3(5) ?
O2B O2A O3B . . 112.7(10) ?
Cl O2A O3B . . 52.9(6) ?
O3B O3A Cl . . 67.0(8) ?
O3B O3A O4B . . 122.2(8) ?
Cl O3A O4B . . 56.7(4) ?
O4B O4A Cl . . 66.9(6) ?
O4B O4A O2B . . 117.5(8) ?
Cl O4A O2B . . 54.5(4) ?
O2A O2B Cl . . 71.9(6) ?
O2A O2B O4A . . 128.2(8) ?
Cl O2B O4A . . 59.0(4) ?
O3A O3B Cl . . 70.6(9) ?
O3A O3B O2A . . 119.8(11) ?
Cl O3B O2A . . 55.4(5) ?
O4A O4B Cl . . 67.2(5) ?
O4A O4B O3A . . 118.3(8) ?
Cl O4B O3A . . 56.5(5) ?
C1 N1 C4 . . 117.0(2) yes
C1 N1 Co . . 127.91(14) yes
C4 N1 Co . . 114.82(14) yes
C4 N2 C3 . . 116.2(2) yes
C5 N3 C6 . . 117.2(2) yes
C5 N3 Co . . 114.24(13) yes
C6 N3 Co . . 127.7(2) yes
C5 N4 C8 . . 115.5(2) yes
N1 C1 C2 . . 121.3(2) yes
C3 C2 C1 . . 117.0(2) yes
N2 C3 C2 . . 122.6(2) yes
N2 C4 N1 . . 125.7(2) yes
N2 C4 C5 . . 118.8(2) yes
N1 C4 C5 . . 115.5(2) yes
N4 C5 N3 . . 126.0(2) yes
N4 C5 C4 . . 117.8(2) yes
N3 C5 C4 . . 116.2(2) yes
N3 C6 C7 . . 121.2(2) yes
C8 C7 C6 . . 116.8(2) yes
N4 C8 C7 . . 123.4(2) yes
H5A O5 H5B . . 104(4) no
H6A O6 H6B . . 108(4) no

loop_
_geom_bond_atom_site_label_1
_geom_bond_atom_site_label_2
_geom_bond_site_symmetry_2
_geom_bond_distance
_geom_bond_publ_flag
Co O5 . 2.105(2) yes
Co O5 6_556 2.105(2) ?
Co N1 6_556 2.120(2) ?
Co N1 . 2.120(2) yes
Co N3 6_556 2.130(2) ?
Co N3 . 2.130(2) yes
Cl O2B . 1.350(8) ?
Cl O3B . 1.379(9) ?
Cl O3A . 1.413(3) ?
Cl O4B . 1.417(8) ?
Cl O1 . 1.418(2) ?
Cl O4A . 1.421(4) ?
Cl O2A . 1.424(4) ?
O2A O2B . 1.038(14) ?
O2A O3B . 1.64(2) ?
O3A O3B . 1.01(3) ?
O3A O4B . 1.56(2) ?
O4A O4B . 1.107(12) ?
O4A O2B . 1.519(13) ?
N1 C1 . 1.335(3) yes
N1 C4 . 1.341(3) yes
N2 C4 . 1.317(3) yes
N2 C3 . 1.335(3) yes
N3 C5 . 1.337(3) yes
N3 C6 . 1.339(3) yes
N4 C5 . 1.324(3) yes
N4 C8 . 1.339(3) yes
C1 C2 . 1.375(3) yes
C2 C3 . 1.375(4) yes
C4 C5 . 1.484(3) yes
C6 C7 . 1.378(3) yes
C7 C8 . 1.369(4) yes
